data_7715980
loop_
_publ_author_name
'Zender, Elena'
'Valverde, Danillo'
'Neubaur, Robert'
'Karger, Sebastian'
'Virovets, Alexander'
'Bolte, Michael'
'Lerner, Hans-Wolfram'
'Olivier, Yoann'
'Wagner, Matthias'

_publ_section_title
;
 Borylation and rearrangement reactions of azasilaanthracenes to afford
 B,N-doped nanographenes.
;
_journal_issue 22
_journal_name_full 'Dalton transactions (Cambridge, England : 2003)'
_journal_page_first 9294
_journal_page_last 9300
_journal_paper_doi 10.1039/d4dt01166j
_journal_volume 53
_journal_year 2024
_chemical_formula_moiety 'C34 H32 N2 Si2'
_chemical_formula_sum 'C34 H32 N2 Si2'
_chemical_formula_weight 524.79
_space_group_crystal_system monoclinic
_space_group_IT_number 15
_space_group_name_Hall '-C 2yc'
_space_group_name_H-M_alt 'C 1 2/c 1'
_atom_sites_solution_hydrogens geom
_atom_sites_solution_primary dual
_audit_creation_method SHELXL-2018/3
_audit_update_record
;
2024-05-06 deposited with the CCDC.	2024-05-08 downloaded from the CCDC.
;
_cell_angle_alpha 90
_cell_angle_beta 117.866(8)
_cell_angle_gamma 90
_cell_formula_units_Z 8
_cell_length_a 33.900(3)
_cell_length_b 12.1623(7)
_cell_length_c 15.9963(11)
_cell_measurement_reflns_used 4769
_cell_measurement_temperature 238(2)
_cell_measurement_theta_max 26.8410
_cell_measurement_theta_min 3.1520
_cell_volume 5830.5(9)
_computing_cell_refinement 'CrysAlisPro 1.171.42.43a (Rigaku OD, 2022)'
_computing_data_collection 'X-Area (Stoe & Cie, 2001)'
_computing_data_reduction 'CrysAlisPro 1.171.42.43a (Rigaku OD, 2022)'
_computing_publication_material 'IUCr PublCIF online service'
_computing_structure_refinement 'SHELXL-2018/3 (Sheldrick, 2018)'
_computing_structure_solution 'SHELXT (G. M. Sheldrick, 2015)'
_diffrn_ambient_temperature 238(2)
_diffrn_detector 'image plate'
_diffrn_detector_area_resol_mean 6.67
_diffrn_detector_type 'STOE image plate (34 cm diameter)'
_diffrn_measured_fraction_theta_full 0.997
_diffrn_measured_fraction_theta_max 0.997
_diffrn_measurement_device '2-circle goniometer'
_diffrn_measurement_device_type 'STOE IPDS II two-circle-diffractometer'
_diffrn_measurement_method \w
_diffrn_radiation_monochromator mirror
_diffrn_radiation_type MoK\a
_diffrn_radiation_wavelength 0.71073
_diffrn_reflns_av_R_equivalents 0.0757
_diffrn_reflns_av_unetI/netI 0.0600
_diffrn_reflns_Laue_measured_fraction_full 0.997
_diffrn_reflns_Laue_measured_fraction_max 0.997
_diffrn_reflns_limit_h_max 41
_diffrn_reflns_limit_h_min -41
_diffrn_reflns_limit_k_max 14
_diffrn_reflns_limit_k_min -12
_diffrn_reflns_limit_l_max 19
_diffrn_reflns_limit_l_min -19
_diffrn_reflns_number 21123
_diffrn_reflns_point_group_measured_fraction_full 0.997
_diffrn_reflns_point_group_measured_fraction_max 0.997
_diffrn_reflns_theta_full 25.242
_diffrn_reflns_theta_max 25.681
_diffrn_reflns_theta_min 2.508
_diffrn_source 'Genix 3D I\mS microfocus X-ray source'
_exptl_absorpt_coefficient_mu 0.147
_exptl_absorpt_correction_T_max 1.00000
_exptl_absorpt_correction_T_min 0.69058
_exptl_absorpt_correction_type multi-scan
_exptl_absorpt_process_details
;
CrysAlisPro 1.171.42.43a (Rigaku Oxford Diffraction, 2022)
Empirical absorption correction using spherical harmonics,
implemented in SCALE3 ABSPACK scaling algorithm.
;
_exptl_crystal_colour colourless
_exptl_crystal_density_diffrn 1.196
_exptl_crystal_description 'elongated plate (plank)'
_exptl_crystal_F_000 2224
_exptl_crystal_size_max 0.500
_exptl_crystal_size_mid 0.180
_exptl_crystal_size_min 0.100
_refine_diff_density_max 0.651
_refine_diff_density_min -0.513
_refine_diff_density_rms 0.049
_refine_ls_extinction_method none
_refine_ls_goodness_of_fit_ref 1.031
_refine_ls_hydrogen_treatment constr
_refine_ls_matrix_type full
_refine_ls_number_parameters 347
_refine_ls_number_reflns 5517
_refine_ls_number_restraints 0
_refine_ls_restrained_S_all 1.031
_refine_ls_R_factor_all 0.0796
_refine_ls_R_factor_gt 0.0537
_refine_ls_shift/su_max 0.001
_refine_ls_shift/su_mean 0.000
_refine_ls_structure_factor_coef Fsqd
_refine_ls_weighting_details 'w=1/[\s^2^(Fo^2^)+(0.0648P)^2^+3.8455P] where P=(Fo^2^+2Fc^2^)/3'
_refine_ls_weighting_scheme calc
_refine_ls_wR_factor_gt 0.1321
_refine_ls_wR_factor_ref 0.1486
_reflns_Friedel_coverage 0.000
_reflns_number_gt 4002
_reflns_number_total 5517
_reflns_threshold_expression 'I > 2\s(I)'
_cod_data_source_file d4dt01166j3.cif
_cod_data_source_block wa3275
_cod_depositor_comments 'Adding full bibliography for 7715973--7715981.cif.'
_cod_original_cell_volume 5830.4(8)
_cod_original_sg_symbol_H-M 'C 2/c'
_cod_database_code 7715980
_shelx_shelxl_version_number 2018/3
_shelx_space_group_comment
;
The symmetry employed for this shelxl refinement is uniquely defined
by the following loop, which should always be used as a source of
symmetry information in preference to the above space-group names.
They are only intended as comments.
;
_shelx_estimated_absorpt_t_min 0.930
_shelx_estimated_absorpt_t_max 0.985

loop_
_space_group_symop_operation_xyz
'x, y, z'
'-x, y, -z+1/2'
'x+1/2, y+1/2, z'
'-x+1/2, y+1/2, -z+1/2'
'-x, -y, -z'
'x, -y, z-1/2'
'-x+1/2, -y+1/2, -z'
'x+1/2, -y+1/2, z-1/2'

loop_
_atom_site_label
_atom_site_type_symbol
_atom_site_fract_x
_atom_site_fract_y
_atom_site_fract_z
_atom_site_U_iso_or_equiv
_atom_site_adp_type
_atom_site_occupancy
_atom_site_site_symmetry_order
_atom_site_calc_flag
_atom_site_refinement_flags_posn
_atom_site_refinement_flags_adp
_atom_site_refinement_flags_occupancy
_atom_site_disorder_assembly
_atom_site_disorder_group
Si1 Si 0.57923(2) 0.27882(6) 0.64392(5) 0.0415(2) Uani 1 1 d . . . . .
Si2 Si 0.90112(2) 0.28498(7) 0.76131(5) 0.0509(2) Uani 1 1 d . . . . .
N1 N 0.65927(6) 0.43499(16) 0.66774(13) 0.0360(4) Uani 1 1 d . . . . .
N2 N 0.81182(6) 0.41593(17) 0.71635(13) 0.0378(5) Uani 1 1 d . . . . .
C1 C 0.57742(13) 0.1364(3) 0.6013(3) 0.0798(10) Uani 1 1 d . . . . .
H1A H 0.602242 0.124840 0.587941 0.120 Uiso 1 1 calc R U . . .
H1B H 0.549573 0.124769 0.544089 0.120 Uiso 1 1 calc R U . . .
H1C H 0.579513 0.084889 0.649508 0.120 Uiso 1 1 calc R U . . .
C2 C 0.53040(9) 0.3003(3) 0.6656(2) 0.0763(10) Uani 1 1 d . . . . .
H2A H 0.529711 0.242938 0.706978 0.115 Uiso 1 1 calc R U . . .
H2B H 0.503150 0.297807 0.605908 0.115 Uiso 1 1 calc R U . . .
H2C H 0.532890 0.371430 0.695098 0.115 Uiso 1 1 calc R U . . .
C3 C 0.91221(12) 0.1342(3) 0.7812(3) 0.0796(10) Uani 1 1 d . . . . .
H3A H 0.930651 0.120262 0.848139 0.119 Uiso 1 1 calc R U . . .
H3B H 0.927584 0.108868 0.746626 0.119 Uiso 1 1 calc R U . . .
H3C H 0.884151 0.095124 0.759056 0.119 Uiso 1 1 calc R U . . .
C4 C 0.95182(11) 0.3549(4) 0.7732(3) 0.0974(14) Uani 1 1 d . . . . .
H4A H 0.945342 0.431984 0.757148 0.146 Uiso 1 1 calc R U . . .
H4B H 0.961422 0.321067 0.730813 0.146 Uiso 1 1 calc R U . . .
H4C H 0.975332 0.348304 0.837852 0.146 Uiso 1 1 calc R U . . .
C11 C 0.66347(7) 0.38402(19) 0.75094(15) 0.0332(5) Uani 1 1 d . . . . .
C12 C 0.63165(7) 0.31006(19) 0.75160(16) 0.0363(5) Uani 1 1 d . . . . .
C13 C 0.63965(9) 0.2638(2) 0.83798(18) 0.0465(6) Uani 1 1 d . . . . .
H13 H 0.618460 0.214611 0.838895 0.056 Uiso 1 1 calc R U . . .
C14 C 0.67705(9) 0.2866(2) 0.92188(18) 0.0498(7) Uani 1 1 d . . . . .
H14 H 0.681502 0.253208 0.978617 0.060 Uiso 1 1 calc R U . . .
C15 C 0.70758(9) 0.3593(2) 0.92051(17) 0.0465(6) Uani 1 1 d . . . . .
H15 H 0.733310 0.376134 0.977081 0.056 Uiso 1 1 calc R U . . .
C16 C 0.70110(8) 0.4081(2) 0.83743(16) 0.0416(6) Uani 1 1 d . . . . .
H16 H 0.722313 0.458659 0.838512 0.050 Uiso 1 1 calc R U . . .
C21 C 0.62041(7) 0.43792(19) 0.57843(16) 0.0363(5) Uani 1 1 d . . . . .
C22 C 0.58169(7) 0.3783(2) 0.56009(17) 0.0416(6) Uani 1 1 d . . . . .
C23 C 0.54483(9) 0.3898(3) 0.4709(2) 0.0615(8) Uani 1 1 d . . . . .
H23 H 0.518649 0.350812 0.457926 0.074 Uiso 1 1 calc R U . . .
C24 C 0.54503(10) 0.4552(3) 0.4012(2) 0.0730(9) Uani 1 1 d . . . . .
H24 H 0.519385 0.462247 0.342366 0.088 Uiso 1 1 calc R U . . .
C25 C 0.58344(10) 0.5100(3) 0.4194(2) 0.0637(8) Uani 1 1 d . . . . .
H25 H 0.584302 0.554329 0.372131 0.076 Uiso 1 1 calc R U . . .
C26 C 0.62085(9) 0.5010(2) 0.50579(17) 0.0487(6) Uani 1 1 d . . . . .
H26 H 0.647117 0.537938 0.516189 0.058 Uiso 1 1 calc R U . . .
C31 C 0.69829(7) 0.49111(19) 0.67574(15) 0.0330(5) Uani 1 1 d . . . . .
C32 C 0.73455(7) 0.43004(19) 0.68593(15) 0.0346(5) Uani 1 1 d . . . . .
H32 H 0.732968 0.352851 0.684996 0.042 Uiso 1 1 calc R U . . .
C33 C 0.77312(7) 0.48106(19) 0.69749(15) 0.0343(5) Uani 1 1 d . . . . .
C34 C 0.77493(8) 0.5949(2) 0.69486(16) 0.0388(5) Uani 1 1 d . . . . .
H34 H 0.800780 0.630141 0.700694 0.047 Uiso 1 1 calc R U . . .
C35 C 0.73850(8) 0.6559(2) 0.68363(16) 0.0397(5) Uani 1 1 d . . . . .
H35 H 0.739470 0.732997 0.680829 0.048 Uiso 1 1 calc R U . . .
C36 C 0.70058(8) 0.6052(2) 0.67643(16) 0.0386(5) Uani 1 1 d . . . . .
H36 H 0.676487 0.647539 0.672033 0.046 Uiso 1 1 calc R U . . .
C41 C 0.84218(7) 0.39878(19) 0.81305(16) 0.0358(5) Uani 1 1 d . . . . .
C42 C 0.88275(8) 0.3425(2) 0.84355(17) 0.0432(6) Uani 1 1 d . . . . .
C43 C 0.91051(9) 0.3322(3) 0.94080(19) 0.0559(7) Uani 1 1 d . . . . .
H43 H 0.937549 0.293888 0.961505 0.067 Uiso 1 1 calc R U . . .
C44 C 0.90029(9) 0.3753(3) 1.00755(19) 0.0601(8) Uani 1 1 d . . . . .
H44 H 0.920012 0.367546 1.072398 0.072 Uiso 1 1 calc R U . . .
C45 C 0.86040(9) 0.4302(2) 0.97711(18) 0.0505(7) Uani 1 1 d . . . . .
H45 H 0.852693 0.460632 1.021511 0.061 Uiso 1 1 calc R U . . .
C46 C 0.83162(8) 0.4406(2) 0.88149(16) 0.0416(6) Uani 1 1 d . . . . .
H46 H 0.804218 0.476872 0.862024 0.050 Uiso 1 1 calc R U . . .
C51 C 0.81519(7) 0.37349(19) 0.63737(16) 0.0365(5) Uani 1 1 d . . . . .
C52 C 0.85274(8) 0.3153(2) 0.64578(18) 0.0418(6) Uani 1 1 d . . . . .
C53 C 0.85288(9) 0.2793(2) 0.56286(19) 0.0508(7) Uani 1 1 d . . . . .
H53 H 0.877991 0.240993 0.567934 0.061 Uiso 1 1 calc R U . . .
C54 C 0.81807(10) 0.2973(2) 0.47463(19) 0.0523(7) Uani 1 1 d . . . . .
H54 H 0.819451 0.272983 0.420267 0.063 Uiso 1 1 calc R U . . .
C55 C 0.78115(9) 0.3516(2) 0.46744(18) 0.0481(6) Uani 1 1 d . . . . .
H55 H 0.756651 0.362662 0.407457 0.058 Uiso 1 1 calc R U . . .
C56 C 0.77931(8) 0.3903(2) 0.54670(17) 0.0421(6) Uani 1 1 d . . . . .
H56 H 0.753836 0.428277 0.539959 0.051 Uiso 1 1 calc R U . . .

loop_
_atom_site_aniso_label
_atom_site_aniso_U_11
_atom_site_aniso_U_22
_atom_site_aniso_U_33
_atom_site_aniso_U_23
_atom_site_aniso_U_13
_atom_site_aniso_U_12
Si1 0.0312(4) 0.0438(4) 0.0504(4) -0.0046(3) 0.0199(3) -0.0036(3)
Si2 0.0343(4) 0.0665(5) 0.0558(4) 0.0014(4) 0.0243(3) 0.0072(3)
N1 0.0275(9) 0.0428(11) 0.0352(10) 0.0038(9) 0.0126(8) -0.0022(8)
N2 0.0308(10) 0.0466(12) 0.0365(10) -0.0005(9) 0.0162(8) 0.0044(9)
C1 0.087(2) 0.0500(19) 0.094(2) -0.0141(18) 0.036(2) -0.0084(17)
C2 0.0396(16) 0.116(3) 0.079(2) -0.009(2) 0.0326(16) -0.0046(17)
C3 0.079(2) 0.078(2) 0.083(2) 0.0094(19) 0.039(2) 0.0324(19)
C4 0.0527(19) 0.160(4) 0.095(3) -0.012(3) 0.047(2) -0.021(2)
C11 0.0306(11) 0.0354(12) 0.0348(11) 0.0011(10) 0.0163(10) 0.0058(10)
C12 0.0328(12) 0.0363(13) 0.0439(12) 0.0001(10) 0.0213(10) 0.0018(10)
C13 0.0507(15) 0.0472(15) 0.0491(14) 0.0033(12) 0.0298(13) -0.0045(12)
C14 0.0615(17) 0.0512(16) 0.0418(14) 0.0071(12) 0.0284(13) 0.0008(13)
C15 0.0482(15) 0.0546(16) 0.0326(12) -0.0004(11) 0.0155(11) 0.0022(12)
C16 0.0366(13) 0.0469(15) 0.0401(13) -0.0013(11) 0.0170(11) -0.0033(11)
C21 0.0328(12) 0.0375(13) 0.0349(12) -0.0002(10) 0.0127(10) 0.0056(10)
C22 0.0297(12) 0.0469(15) 0.0430(13) -0.0030(11) 0.0126(10) 0.0027(11)
C23 0.0389(15) 0.071(2) 0.0543(17) 0.0018(15) 0.0045(13) -0.0060(14)
C24 0.0532(18) 0.086(2) 0.0484(17) 0.0095(17) -0.0029(14) -0.0007(17)
C25 0.067(2) 0.065(2) 0.0408(15) 0.0119(14) 0.0103(14) 0.0007(16)
C26 0.0505(15) 0.0484(16) 0.0391(13) 0.0040(11) 0.0141(12) -0.0033(12)
C31 0.0306(11) 0.0369(12) 0.0321(11) 0.0012(9) 0.0151(9) -0.0021(10)
C32 0.0354(12) 0.0326(12) 0.0338(11) 0.0022(9) 0.0144(10) 0.0005(10)
C33 0.0293(11) 0.0404(13) 0.0334(11) 0.0004(10) 0.0149(9) 0.0011(10)
C34 0.0361(12) 0.0421(14) 0.0388(12) -0.0022(11) 0.0180(10) -0.0079(11)
C35 0.0449(14) 0.0325(12) 0.0392(12) -0.0017(10) 0.0176(11) -0.0035(11)
C36 0.0374(12) 0.0397(13) 0.0373(12) 0.0004(10) 0.0164(10) 0.0048(11)
C41 0.0314(12) 0.0371(13) 0.0392(12) 0.0033(10) 0.0168(10) -0.0027(10)
C42 0.0337(12) 0.0502(15) 0.0457(14) 0.0061(12) 0.0185(11) 0.0021(11)
C43 0.0396(14) 0.073(2) 0.0496(15) 0.0151(14) 0.0163(12) 0.0145(14)
C44 0.0512(16) 0.083(2) 0.0399(14) 0.0151(14) 0.0159(13) 0.0068(15)
C45 0.0526(16) 0.0601(17) 0.0405(14) 0.0065(12) 0.0233(12) 0.0004(13)
C46 0.0375(13) 0.0480(15) 0.0417(13) 0.0044(11) 0.0205(11) 0.0011(11)
C51 0.0362(12) 0.0357(13) 0.0406(12) 0.0003(10) 0.0204(10) -0.0042(10)
C52 0.0399(13) 0.0425(14) 0.0505(14) -0.0026(11) 0.0274(12) -0.0016(11)
C53 0.0505(16) 0.0502(16) 0.0587(16) -0.0050(13) 0.0314(14) 0.0027(13)
C54 0.0655(18) 0.0490(16) 0.0505(15) -0.0099(13) 0.0339(14) -0.0041(14)
C55 0.0554(16) 0.0463(15) 0.0403(13) -0.0011(12) 0.0206(12) -0.0079(13)
C56 0.0410(13) 0.0425(14) 0.0435(13) 0.0023(11) 0.0203(11) 0.0005(11)

loop_
_atom_type_symbol
_atom_type_description
_atom_type_scat_dispersion_real
_atom_type_scat_dispersion_imag
_atom_type_scat_source
C C 0.0033 0.0016 'International Tables Vol C Tables 4.2.6.8 and 6.1.1.4'
H H 0.0000 0.0000 'International Tables Vol C Tables 4.2.6.8 and 6.1.1.4'
N N 0.0061 0.0033 'International Tables Vol C Tables 4.2.6.8 and 6.1.1.4'
Si Si 0.0817 0.0704 'International Tables Vol C Tables 4.2.6.8 and 6.1.1.4'

loop_
_geom_angle_atom_site_label_1
_geom_angle_atom_site_label_2
_geom_angle_atom_site_label_3
_geom_angle
_geom_angle_site_symmetry_1
_geom_angle_site_symmetry_3
_geom_angle_publ_flag
C22 Si1 C12 101.13(11) . . ?
C22 Si1 C1 110.64(15) . . ?
C12 Si1 C1 112.81(14) . . ?
C22 Si1 C2 113.02(15) . . ?
C12 Si1 C2 110.46(13) . . ?
C1 Si1 C2 108.70(17) . . ?
C42 Si2 C4 111.23(16) . . ?
C42 Si2 C52 101.60(11) . . ?
C4 Si2 C52 111.09(16) . . ?
C42 Si2 C3 111.12(14) . . ?
C4 Si2 C3 109.32(19) . . ?
C52 Si2 C3 112.34(15) . . ?
C11 N1 C21 126.57(18) . . ?
C11 N1 C31 116.11(17) . . ?
C21 N1 C31 117.31(18) . . ?
C41 N2 C51 126.82(18) . . ?
C41 N2 C33 115.84(18) . . ?
C51 N2 C33 117.32(18) . . ?
Si1 C1 H1A 109.5 . . ?
Si1 C1 H1B 109.5 . . ?
H1A C1 H1B 109.5 . . ?
Si1 C1 H1C 109.5 . . ?
H1A C1 H1C 109.5 . . ?
H1B C1 H1C 109.5 . . ?
Si1 C2 H2A 109.5 . . ?
Si1 C2 H2B 109.5 . . ?
H2A C2 H2B 109.5 . . ?
Si1 C2 H2C 109.5 . . ?
H2A C2 H2C 109.5 . . ?
H2B C2 H2C 109.5 . . ?
Si2 C3 H3A 109.5 . . ?
Si2 C3 H3B 109.5 . . ?
H3A C3 H3B 109.5 . . ?
Si2 C3 H3C 109.5 . . ?
H3A C3 H3C 109.5 . . ?
H3B C3 H3C 109.5 . . ?
Si2 C4 H4A 109.5 . . ?
Si2 C4 H4B 109.5 . . ?
H4A C4 H4B 109.5 . . ?
Si2 C4 H4C 109.5 . . ?
H4A C4 H4C 109.5 . . ?
H4B C4 H4C 109.5 . . ?
C16 C11 C12 118.1(2) . . ?
C16 C11 N1 118.7(2) . . ?
C12 C11 N1 123.14(19) . . ?
C13 C12 C11 118.0(2) . . ?
C13 C12 Si1 119.82(18) . . ?
C11 C12 Si1 122.08(17) . . ?
C14 C13 C12 123.2(2) . . ?
C14 C13 H13 118.4 . . ?
C12 C13 H13 118.4 . . ?
C15 C14 C13 118.3(2) . . ?
C15 C14 H14 120.9 . . ?
C13 C14 H14 120.9 . . ?
C14 C15 C16 120.9(2) . . ?
C14 C15 H15 119.6 . . ?
C16 C15 H15 119.6 . . ?
C15 C16 C11 121.5(2) . . ?
C15 C16 H16 119.3 . . ?
C11 C16 H16 119.3 . . ?
C26 C21 C22 118.8(2) . . ?
C26 C21 N1 119.0(2) . . ?
C22 C21 N1 122.3(2) . . ?
C23 C22 C21 117.7(2) . . ?
C23 C22 Si1 119.2(2) . . ?
C21 C22 Si1 122.97(17) . . ?
C24 C23 C22 123.1(3) . . ?
C24 C23 H23 118.5 . . ?
C22 C23 H23 118.5 . . ?
C25 C24 C23 118.4(3) . . ?
C25 C24 H24 120.8 . . ?
C23 C24 H24 120.8 . . ?
C24 C25 C26 121.0(3) . . ?
C24 C25 H25 119.5 . . ?
C26 C25 H25 119.5 . . ?
C25 C26 C21 121.0(3) . . ?
C25 C26 H26 119.5 . . ?
C21 C26 H26 119.5 . . ?
C32 C31 C36 119.6(2) . . ?
C32 C31 N1 119.1(2) . . ?
C36 C31 N1 121.3(2) . . ?
C31 C32 C33 120.7(2) . . ?
C31 C32 H32 119.7 . . ?
C33 C32 H32 119.7 . . ?
C32 C33 C34 119.8(2) . . ?
C32 C33 N2 119.7(2) . . ?
C34 C33 N2 120.5(2) . . ?
C35 C34 C33 119.4(2) . . ?
C35 C34 H34 120.3 . . ?
C33 C34 H34 120.3 . . ?
C34 C35 C36 120.8(2) . . ?
C34 C35 H35 119.6 . . ?
C36 C35 H35 119.6 . . ?
C35 C36 C31 119.5(2) . . ?
C35 C36 H36 120.2 . . ?
C31 C36 H36 120.2 . . ?
C46 C41 C42 118.3(2) . . ?
C46 C41 N2 118.7(2) . . ?
C42 C41 N2 123.0(2) . . ?
C43 C42 C41 118.1(2) . . ?
C43 C42 Si2 119.09(19) . . ?
C41 C42 Si2 122.81(18) . . ?
C44 C43 C42 123.3(2) . . ?
C44 C43 H43 118.3 . . ?
C42 C43 H43 118.3 . . ?
C43 C44 C45 118.3(2) . . ?
C43 C44 H44 120.9 . . ?
C45 C44 H44 120.9 . . ?
C44 C45 C46 120.3(3) . . ?
C44 C45 H45 119.9 . . ?
C46 C45 H45 119.9 . . ?
C45 C46 C41 121.8(2) . . ?
C45 C46 H46 119.1 . . ?
C41 C46 H46 119.1 . . ?
C56 C51 C52 118.7(2) . . ?
C56 C51 N2 118.4(2) . . ?
C52 C51 N2 123.0(2) . . ?
C53 C52 C51 118.1(2) . . ?
C53 C52 Si2 119.45(19) . . ?
C51 C52 Si2 122.48(18) . . ?
C54 C53 C52 123.0(2) . . ?
C54 C53 H53 118.5 . . ?
C52 C53 H53 118.5 . . ?
C53 C54 C55 118.4(2) . . ?
C53 C54 H54 120.8 . . ?
C55 C54 H54 120.8 . . ?
C54 C55 C56 121.2(2) . . ?
C54 C55 H55 119.4 . . ?
C56 C55 H55 119.4 . . ?
C55 C56 C51 120.6(2) . . ?
C55 C56 H56 119.7 . . ?
C51 C56 H56 119.7 . . ?

loop_
_geom_bond_atom_site_label_1
_geom_bond_atom_site_label_2
_geom_bond_distance
_geom_bond_site_symmetry_2
_geom_bond_publ_flag
Si1 C22 1.837(3) . ?
Si1 C12 1.846(2) . ?
Si1 C1 1.853(3) . ?
Si1 C2 1.861(3) . ?
Si2 C42 1.836(3) . ?
Si2 C4 1.846(3) . ?
Si2 C52 1.846(3) . ?
Si2 C3 1.869(4) . ?
N1 C11 1.414(3) . ?
N1 C21 1.421(3) . ?
N1 C31 1.440(3) . ?
N2 C41 1.417(3) . ?
N2 C51 1.418(3) . ?
N2 C33 1.439(3) . ?
C1 H1A 0.9700 . ?
C1 H1B 0.9700 . ?
C1 H1C 0.9700 . ?
C2 H2A 0.9700 . ?
C2 H2B 0.9700 . ?
C2 H2C 0.9700 . ?
C3 H3A 0.9700 . ?
C3 H3B 0.9700 . ?
C3 H3C 0.9700 . ?
C4 H4A 0.9700 . ?
C4 H4B 0.9700 . ?
C4 H4C 0.9700 . ?
C11 C16 1.406(3) . ?
C11 C12 1.408(3) . ?
C12 C13 1.396(3) . ?
C13 C14 1.377(4) . ?
C13 H13 0.9400 . ?
C14 C15 1.369(4) . ?
C14 H14 0.9400 . ?
C15 C16 1.376(3) . ?
C15 H15 0.9400 . ?
C16 H16 0.9400 . ?
C21 C26 1.398(3) . ?
C21 C22 1.405(3) . ?
C22 C23 1.397(3) . ?
C23 C24 1.372(4) . ?
C23 H23 0.9400 . ?
C24 C25 1.367(4) . ?
C24 H24 0.9400 . ?
C25 C26 1.376(4) . ?
C25 H25 0.9400 . ?
C26 H26 0.9400 . ?
C31 C32 1.379(3) . ?
C31 C36 1.389(3) . ?
C32 C33 1.379(3) . ?
C32 H32 0.9400 . ?
C33 C34 1.388(3) . ?
C34 C35 1.379(3) . ?
C34 H34 0.9400 . ?
C35 C36 1.381(3) . ?
C35 H35 0.9400 . ?
C36 H36 0.9400 . ?
C41 C46 1.397(3) . ?
C41 C42 1.404(3) . ?
C42 C43 1.397(4) . ?
C43 C44 1.371(4) . ?
C43 H43 0.9400 . ?
C44 C45 1.377(4) . ?
C44 H44 0.9400 . ?
C45 C46 1.383(3) . ?
C45 H45 0.9400 . ?
C46 H46 0.9400 . ?
C51 C56 1.406(3) . ?
C51 C52 1.407(3) . ?
C52 C53 1.399(3) . ?
C53 C54 1.369(4) . ?
C53 H53 0.9400 . ?
C54 C55 1.372(4) . ?
C54 H54 0.9400 . ?
C55 C56 1.381(3) . ?
C55 H55 0.9400 . ?
C56 H56 0.9400 . ?

loop_
_geom_torsion_atom_site_label_1
_geom_torsion_atom_site_label_2
_geom_torsion_atom_site_label_3
_geom_torsion_atom_site_label_4
_geom_torsion
_geom_torsion_site_symmetry_1
_geom_torsion_site_symmetry_2
_geom_torsion_site_symmetry_3
_geom_torsion_site_symmetry_4
_geom_torsion_publ_flag
C21 N1 C11 C16 -167.0(2) . . . . ?
C31 N1 C11 C16 11.8(3) . . . . ?
C21 N1 C11 C12 12.9(3) . . . . ?
C31 N1 C11 C12 -168.4(2) . . . . ?
C16 C11 C12 C13 -0.9(3) . . . . ?
N1 C11 C12 C13 179.2(2) . . . . ?
C16 C11 C12 Si1 176.06(17) . . . . ?
N1 C11 C12 Si1 -3.8(3) . . . . ?
C22 Si1 C12 C13 169.9(2) . . . . ?
C1 Si1 C12 C13 -71.9(2) . . . . ?
C2 Si1 C12 C13 49.9(3) . . . . ?
C22 Si1 C12 C11 -7.0(2) . . . . ?
C1 Si1 C12 C11 111.2(2) . . . . ?
C2 Si1 C12 C11 -126.9(2) . . . . ?
C11 C12 C13 C14 -0.3(4) . . . . ?
Si1 C12 C13 C14 -177.3(2) . . . . ?
C12 C13 C14 C15 0.8(4) . . . . ?
C13 C14 C15 C16 -0.1(4) . . . . ?
C14 C15 C16 C11 -1.0(4) . . . . ?
C12 C11 C16 C15 1.5(4) . . . . ?
N1 C11 C16 C15 -178.6(2) . . . . ?
C11 N1 C21 C26 174.0(2) . . . . ?
C31 N1 C21 C26 -4.7(3) . . . . ?
C11 N1 C21 C22 -6.9(3) . . . . ?
C31 N1 C21 C22 174.4(2) . . . . ?
C26 C21 C22 C23 -2.9(4) . . . . ?
N1 C21 C22 C23 177.9(2) . . . . ?
C26 C21 C22 Si1 171.86(19) . . . . ?
N1 C21 C22 Si1 -7.3(3) . . . . ?
C12 Si1 C22 C23 -172.9(2) . . . . ?
C1 Si1 C22 C23 67.4(3) . . . . ?
C2 Si1 C22 C23 -54.8(3) . . . . ?
C12 Si1 C22 C21 12.4(2) . . . . ?
C1 Si1 C22 C21 -107.4(2) . . . . ?
C2 Si1 C22 C21 130.5(2) . . . . ?
C21 C22 C23 C24 0.5(5) . . . . ?
Si1 C22 C23 C24 -174.5(3) . . . . ?
C22 C23 C24 C25 1.4(5) . . . . ?
C23 C24 C25 C26 -0.9(5) . . . . ?
C24 C25 C26 C21 -1.6(5) . . . . ?
C22 C21 C26 C25 3.5(4) . . . . ?
N1 C21 C26 C25 -177.3(2) . . . . ?
C11 N1 C31 C32 71.2(3) . . . . ?
C21 N1 C31 C32 -110.0(2) . . . . ?
C11 N1 C31 C36 -106.7(2) . . . . ?
C21 N1 C31 C36 72.1(3) . . . . ?
C36 C31 C32 C33 0.5(3) . . . . ?
N1 C31 C32 C33 -177.46(19) . . . . ?
C31 C32 C33 C34 -2.8(3) . . . . ?
C31 C32 C33 N2 174.51(19) . . . . ?
C41 N2 C33 C32 -91.7(3) . . . . ?
C51 N2 C33 C32 86.7(3) . . . . ?
C41 N2 C33 C34 85.5(3) . . . . ?
C51 N2 C33 C34 -96.0(3) . . . . ?
C32 C33 C34 C35 2.0(3) . . . . ?
N2 C33 C34 C35 -175.2(2) . . . . ?
C33 C34 C35 C36 1.0(3) . . . . ?
C34 C35 C36 C31 -3.3(3) . . . . ?
C32 C31 C36 C35 2.5(3) . . . . ?
N1 C31 C36 C35 -179.6(2) . . . . ?
C51 N2 C41 C46 -175.3(2) . . . . ?
C33 N2 C41 C46 3.0(3) . . . . ?
C51 N2 C41 C42 5.4(4) . . . . ?
C33 N2 C41 C42 -176.3(2) . . . . ?
C46 C41 C42 C43 -0.5(4) . . . . ?
N2 C41 C42 C43 178.8(2) . . . . ?
C46 C41 C42 Si2 -179.14(18) . . . . ?
N2 C41 C42 Si2 0.2(3) . . . . ?
C4 Si2 C42 C43 -63.8(3) . . . . ?
C52 Si2 C42 C43 177.9(2) . . . . ?
C3 Si2 C42 C43 58.2(3) . . . . ?
C4 Si2 C42 C41 114.8(3) . . . . ?
C52 Si2 C42 C41 -3.5(2) . . . . ?
C3 Si2 C42 C41 -123.2(2) . . . . ?
C41 C42 C43 C44 -0.7(4) . . . . ?
Si2 C42 C43 C44 178.0(2) . . . . ?
C42 C43 C44 C45 0.9(5) . . . . ?
C43 C44 C45 C46 0.2(4) . . . . ?
C44 C45 C46 C41 -1.5(4) . . . . ?
C42 C41 C46 C45 1.6(4) . . . . ?
N2 C41 C46 C45 -177.8(2) . . . . ?
C41 N2 C51 C56 173.5(2) . . . . ?
C33 N2 C51 C56 -4.7(3) . . . . ?
C41 N2 C51 C52 -6.4(4) . . . . ?
C33 N2 C51 C52 175.4(2) . . . . ?
C56 C51 C52 C53 1.5(3) . . . . ?
N2 C51 C52 C53 -178.6(2) . . . . ?
C56 C51 C52 Si2 -178.28(18) . . . . ?
N2 C51 C52 Si2 1.6(3) . . . . ?
C42 Si2 C52 C53 -177.2(2) . . . . ?
C4 Si2 C52 C53 64.4(3) . . . . ?
C3 Si2 C52 C53 -58.4(2) . . . . ?
C42 Si2 C52 C51 2.6(2) . . . . ?
C4 Si2 C52 C51 -115.8(2) . . . . ?
C3 Si2 C52 C51 121.4(2) . . . . ?
C51 C52 C53 C54 -0.6(4) . . . . ?
Si2 C52 C53 C54 179.2(2) . . . . ?
C52 C53 C54 C55 -1.0(4) . . . . ?
C53 C54 C55 C56 1.8(4) . . . . ?
C54 C55 C56 C51 -1.0(4) . . . . ?
C52 C51 C56 C55 -0.8(4) . . . . ?
N2 C51 C56 C55 179.3(2) . . . . ?
